data_7022365
loop_
_publ_author_name
'Zhang, Shi-Yuan'
'Shi, Wei'
'Ma, Jian-Gong'
'Zhang, Yu-Qi'
'Zhang, Zhen-Jie'
'Cheng, Peng'

_publ_section_title
;
 Hydrothermal synthesis of an ortho-metallated Co(III) complex anchored by
 a carboxylate group with a selective oxidation catalytic property.
;
_journal_issue 12
_journal_name_full 'Dalton transactions (Cambridge, England : 2003)'
_journal_page_first 4313
_journal_page_last 4318
_journal_paper_doi 10.1039/c2dt32468g
_journal_volume 42
_journal_year 2013
_chemical_formula_sum 'C27 H16 Co F4 N5 O6'
_chemical_formula_weight 641.38
_chemical_name_systematic
;
?
;
_space_group_IT_number 148
_symmetry_cell_setting hexagonal
_symmetry_space_group_name_Hall '-R 3'
_symmetry_space_group_name_H-M 'R -3 :H'
_atom_sites_solution_hydrogens geom
_atom_sites_solution_primary direct
_atom_sites_solution_secondary difmap
_audit_creation_method SHELXL-97
_cell_angle_alpha 90.00
_cell_angle_beta 90.00
_cell_angle_gamma 120.00
_cell_formula_units_Z 18
_cell_length_a 33.5538(5)
_cell_length_b 33.5538(5)
_cell_length_c 15.3505(3)
_cell_measurement_reflns_used 41964
_cell_measurement_temperature 125(2)
_cell_measurement_theta_max 25.33
_cell_measurement_theta_min 2.74
_cell_volume 14967.1(4)
_computing_cell_refinement CrysAlisPro
_computing_data_collection CrysAlisPro
_computing_data_reduction CrysAlisPro
_computing_structure_refinement 'SHELXL-97 (Sheldrick, 2008)'
_computing_structure_solution 'SHELXS-97 (Sheldrick, 2008)'
_diffrn_ambient_temperature 125(2)
_diffrn_measured_fraction_theta_full 0.999
_diffrn_measured_fraction_theta_max 0.910
_diffrn_radiation_monochromator graphite
_diffrn_radiation_source 'fine-focus sealed tube'
_diffrn_radiation_type MoK\a
_diffrn_radiation_wavelength 0.71073
_diffrn_reflns_av_R_equivalents 0.0365
_diffrn_reflns_av_unetI/netI 0.0242
_diffrn_reflns_limit_h_max 44
_diffrn_reflns_limit_h_min -42
_diffrn_reflns_limit_k_max 44
_diffrn_reflns_limit_k_min -37
_diffrn_reflns_limit_l_max 20
_diffrn_reflns_limit_l_min -19
_diffrn_reflns_number 41964
_diffrn_reflns_theta_full 25.33
_diffrn_reflns_theta_max 28.84
_diffrn_reflns_theta_min 2.74
_exptl_absorpt_coefficient_mu 0.581
_exptl_absorpt_correction_T_max 0.9885
_exptl_absorpt_correction_T_min 0.9128
_exptl_absorpt_correction_type multi-scan
_exptl_absorpt_process_details CrysAlisPro
_exptl_crystal_colour purple
_exptl_crystal_density_diffrn 1.281
_exptl_crystal_density_method 'not measured'
_exptl_crystal_description needlelike
_exptl_crystal_F_000 5832
_exptl_crystal_size_max 0.16
_exptl_crystal_size_mid 0.03
_exptl_crystal_size_min 0.02
_platon_squeeze_details
;
;
_refine_diff_density_max 0.441
_refine_diff_density_min -0.415
_refine_diff_density_rms 0.073
_refine_ls_extinction_method none
_refine_ls_goodness_of_fit_ref 1.112
_refine_ls_hydrogen_treatment mixed
_refine_ls_matrix_type full
_refine_ls_number_parameters 414
_refine_ls_number_reflns 7922
_refine_ls_number_restraints 0
_refine_ls_restrained_S_all 1.112
_refine_ls_R_factor_all 0.0545
_refine_ls_R_factor_gt 0.0454
_refine_ls_shift/su_max 0.003
_refine_ls_shift/su_mean 0.000
_refine_ls_structure_factor_coef Fsqd
_refine_ls_weighting_details 'calc w=1/[\s^2^(Fo^2^)+(0.0789P)^2^+25.4780P] where P=(Fo^2^+2Fc^2^)/3'
_refine_ls_weighting_scheme calc
_refine_ls_wR_factor_gt 0.1444
_refine_ls_wR_factor_ref 0.1498
_reflns_number_gt 6320
_reflns_number_total 7922
_reflns_threshold_expression >2sigma(I)
_cod_data_source_file c2dt32468g.txt
_cod_data_source_block 1
_cod_original_sg_symbol_H-M R-3
_cod_database_code 7022365

loop_
_symmetry_equiv_pos_as_xyz
'x, y, z'
'-y, x-y, z'
'-x+y, -x, z'
'x+2/3, y+1/3, z+1/3'
'-y+2/3, x-y+1/3, z+1/3'
'-x+y+2/3, -x+1/3, z+1/3'
'x+1/3, y+2/3, z+2/3'
'-y+1/3, x-y+2/3, z+2/3'
'-x+y+1/3, -x+2/3, z+2/3'
'-x, -y, -z'
'y, -x+y, -z'
'x-y, x, -z'
'-x+2/3, -y+1/3, -z+1/3'
'y+2/3, -x+y+1/3, -z+1/3'
'x-y+2/3, x+1/3, -z+1/3'
'-x+1/3, -y+2/3, -z+2/3'
'y+1/3, -x+y+2/3, -z+2/3'
'x-y+1/3, x+2/3, -z+2/3'

loop_
_atom_site_label
_atom_site_type_symbol
_atom_site_fract_x
_atom_site_fract_y
_atom_site_fract_z
_atom_site_U_iso_or_equiv
_atom_site_adp_type
_atom_site_occupancy
_atom_site_symmetry_multiplicity
_atom_site_calc_flag
_atom_site_refinement_flags
_atom_site_disorder_assembly
_atom_site_disorder_group
Co1 Co 0.567797(10) 0.551644(10) 0.705045(18) 0.02885(11) Uani 1 1 d . . .
C1 C 0.53962(8) 0.55717(8) 0.81092(14) 0.0307(5) Uani 1 1 d . . .
C2 C 0.49911(8) 0.51527(8) 0.82971(14) 0.0333(5) Uani 1 1 d . . .
C3 C 0.47390(8) 0.51030(9) 0.90480(16) 0.0386(5) Uani 1 1 d . . .
C4 C 0.48757(9) 0.54628(10) 0.96153(16) 0.0399(6) Uani 1 1 d . . .
C5 C 0.52674(8) 0.58753(9) 0.94378(16) 0.0377(5) Uani 1 1 d . . .
C6 C 0.55242(8) 0.59253(8) 0.87013(16) 0.0340(5) Uani 1 1 d . . .
C7 C 0.48653(9) 0.47872(8) 0.76300(15) 0.0384(5) Uani 1 1 d . . .
C8 C 0.50500(9) 0.58423(10) 0.6510(2) 0.0486(7) Uani 1 1 d . . .
H8 H 0.5015 0.5885 0.7111 0.058 Uiso 1 1 calc R . .
C9 C 0.48050(11) 0.59440(12) 0.5904(2) 0.0625(9) Uani 1 1 d . . .
H9 H 0.4608 0.6055 0.6088 0.075 Uiso 1 1 calc R . .
C10 C 0.48531(12) 0.58807(12) 0.5031(2) 0.0686(11) Uani 1 1 d . . .
H10 H 0.4688 0.5946 0.4605 0.082 Uiso 1 1 calc R . .
C11 C 0.51423(12) 0.57228(11) 0.4785(2) 0.0609(9) Uani 1 1 d . . .
H11 H 0.5181 0.5681 0.4185 0.073 Uiso 1 1 calc R . .
C12 C 0.53802(9) 0.56224(9) 0.54136(17) 0.0450(6) Uani 1 1 d . . .
C13 C 0.56946(9) 0.54547(8) 0.52207(16) 0.0442(6) Uani 1 1 d . . .
C14 C 0.57977(13) 0.53658(11) 0.43877(18) 0.0607(9) Uani 1 1 d . . .
H14 H 0.5663 0.5420 0.3890 0.073 Uiso 1 1 calc R . .
C15 C 0.60962(13) 0.51995(12) 0.4293(2) 0.0674(10) Uani 1 1 d . . .
H15 H 0.6175 0.5146 0.3728 0.081 Uiso 1 1 calc R . .
C16 C 0.62786(12) 0.51122(12) 0.5018(2) 0.0636(9) Uani 1 1 d . . .
H16 H 0.6477 0.4988 0.4965 0.076 Uiso 1 1 calc R . .
C17 C 0.61667(10) 0.52087(10) 0.58331(18) 0.0487(7) Uani 1 1 d . . .
H17 H 0.6295 0.5152 0.6337 0.058 Uiso 1 1 calc R . .
C18 C 0.59357(10) 0.49437(9) 0.80735(18) 0.0438(6) Uani 1 1 d . . .
H18 H 0.5652 0.4687 0.7898 0.053 Uiso 1 1 calc R . .
C19 C 0.62189(11) 0.48733(11) 0.8626(2) 0.0558(8) Uani 1 1 d . . .
H19 H 0.6134 0.4571 0.8815 0.067 Uiso 1 1 calc R . .
C20 C 0.66246(11) 0.52441(12) 0.8900(2) 0.0582(8) Uani 1 1 d . . .
H20 H 0.6817 0.5203 0.9299 0.070 Uiso 1 1 calc R . .
C21 C 0.67503(10) 0.56781(10) 0.85921(18) 0.0442(6) Uani 1 1 d . . .
H21 H 0.7032 0.5938 0.8767 0.053 Uiso 1 1 calc R . .
C22 C 0.64567(8) 0.57279(8) 0.80220(14) 0.0323(5) Uani 1 1 d . . .
C23 C 0.65556(7) 0.61617(8) 0.76065(13) 0.0285(4) Uani 1 1 d . . .
C24 C 0.69611(8) 0.65728(8) 0.77044(15) 0.0343(5) Uani 1 1 d . . .
H24 H 0.7198 0.6591 0.8070 0.041 Uiso 1 1 calc R . .
C25 C 0.70200(8) 0.69593(8) 0.72652(16) 0.0358(5) Uani 1 1 d . . .
H25 H 0.7296 0.7246 0.7327 0.043 Uiso 1 1 calc R . .
C26 C 0.66683(8) 0.69180(8) 0.67346(15) 0.0339(5) Uani 1 1 d . . .
H26 H 0.6700 0.7177 0.6423 0.041 Uiso 1 1 calc R . .
C27 C 0.62695(8) 0.64945(8) 0.66630(14) 0.0314(5) Uani 1 1 d . . .
H27 H 0.6029 0.6468 0.6298 0.038 Uiso 1 1 calc R . .
F1 F 0.59098(5) 0.63418(5) 0.85929(10) 0.0446(4) Uani 1 1 d . . .
F2 F 0.53966(6) 0.62235(6) 0.99981(11) 0.0514(4) Uani 1 1 d . . .
F3 F 0.46395(6) 0.54210(7) 1.03508(11) 0.0575(5) Uani 1 1 d . . .
F4 F 0.43611(5) 0.47021(6) 0.92504(10) 0.0546(4) Uani 1 1 d . . .
N1 N 0.60483(7) 0.53634(7) 0.77750(12) 0.0338(4) Uani 1 1 d . . .
N2 N 0.62117(6) 0.61221(6) 0.70901(11) 0.0276(4) Uani 1 1 d . . .
N3 N 0.58837(7) 0.53792(7) 0.59313(13) 0.0386(5) Uani 1 1 d . . .
N4 N 0.53297(7) 0.56888(7) 0.62824(13) 0.0389(5) Uani 1 1 d . . .
O1 O 0.51744(6) 0.49048(6) 0.70237(11) 0.0395(4) Uani 1 1 d . . .
O2 O 0.45094(7) 0.44166(7) 0.76339(12) 0.0557(6) Uani 1 1 d . . .
N5 N 0.81573(17) 0.78212(17) 0.8517(3) 0.0468(11) Uani 0.50 1 d P A 1
O4 O 0.81844(19) 0.79402(17) 0.7729(3) 0.0666(12) Uani 0.50 1 d P A 1
O5 O 0.8513(2) 0.7980(3) 0.8953(4) 0.099(2) Uani 0.50 1 d P A 1
O3 O 0.78026(8) 0.75454(8) 0.88279(14) 0.0563(5) Uani 1 1 d . A 1
O6 O 0.8748(3) 0.8310(3) 0.8993(6) 0.117(3) Uani 0.50 1 d P B 2
N7 N 0.9031(2) 0.8278(3) 0.8471(6) 0.085(2) Uani 0.50 1 d P B 2
O7 O 0.9411(3) 0.8313(3) 0.8746(6) 0.096(2) Uiso 0.50 1 d P B 2
O8 O 0.8926(4) 0.8217(3) 0.7684(5) 0.126(3) Uani 0.50 1 d P B 2
O10 O 0.9392(3) 0.8202(3) 0.8438(6) 0.103(3) Uiso 0.50 1 d P B 2

loop_
_atom_site_aniso_label
_atom_site_aniso_U_11
_atom_site_aniso_U_22
_atom_site_aniso_U_33
_atom_site_aniso_U_23
_atom_site_aniso_U_13
_atom_site_aniso_U_12
Co1 0.02701(16) 0.02947(17) 0.02271(16) 0.00251(11) 0.00032(11) 0.00860(12)
C1 0.0266(10) 0.0355(11) 0.0262(10) 0.0027(8) -0.0023(8) 0.0125(9)
C2 0.0298(11) 0.0363(12) 0.0259(11) 0.0037(9) -0.0022(8) 0.0106(9)
C3 0.0284(11) 0.0439(13) 0.0313(12) 0.0085(10) 0.0016(9) 0.0088(10)
C4 0.0331(12) 0.0528(15) 0.0290(12) 0.0045(10) 0.0058(9) 0.0179(11)
C5 0.0351(12) 0.0461(14) 0.0308(12) -0.0039(10) -0.0017(9) 0.0195(11)
C6 0.0276(11) 0.0341(12) 0.0347(12) 0.0015(9) 0.0015(9) 0.0112(9)
C7 0.0360(12) 0.0351(12) 0.0264(11) 0.0051(9) -0.0004(9) 0.0046(10)
C8 0.0335(13) 0.0537(16) 0.0498(16) 0.0096(12) -0.0048(11) 0.0152(12)
C9 0.0465(16) 0.067(2) 0.070(2) 0.0179(16) -0.0131(15) 0.0248(15)
C10 0.0564(19) 0.062(2) 0.069(2) 0.0187(17) -0.0286(16) 0.0153(16)
C11 0.0631(19) 0.0480(16) 0.0413(15) 0.0098(12) -0.0203(14) 0.0050(15)
C12 0.0425(14) 0.0338(12) 0.0325(12) 0.0053(10) -0.0096(10) -0.0007(11)
C13 0.0470(15) 0.0308(12) 0.0279(12) 0.0022(9) 0.0001(10) -0.0006(11)
C14 0.072(2) 0.0472(16) 0.0251(13) 0.0012(11) -0.0003(13) 0.0015(15)
C15 0.070(2) 0.062(2) 0.0360(16) -0.0064(13) 0.0199(15) 0.0077(17)
C16 0.0583(19) 0.063(2) 0.0527(18) -0.0119(15) 0.0191(15) 0.0174(16)
C17 0.0461(15) 0.0503(16) 0.0371(14) -0.0020(11) 0.0105(11) 0.0147(13)
C18 0.0421(14) 0.0392(13) 0.0469(15) 0.0156(11) 0.0134(11) 0.0179(11)
C19 0.0570(18) 0.0530(17) 0.0648(19) 0.0308(15) 0.0185(15) 0.0331(15)
C20 0.0539(18) 0.075(2) 0.0578(18) 0.0309(16) 0.0100(14) 0.0418(17)
C21 0.0416(14) 0.0543(16) 0.0400(14) 0.0113(11) 0.0023(11) 0.0264(13)
C22 0.0325(11) 0.0395(12) 0.0265(11) 0.0065(9) 0.0068(8) 0.0190(10)
C23 0.0291(10) 0.0364(11) 0.0211(10) 0.0023(8) 0.0020(8) 0.0171(9)
C24 0.0279(11) 0.0410(13) 0.0312(11) 0.0000(9) -0.0031(8) 0.0150(10)
C25 0.0295(11) 0.0333(12) 0.0368(12) -0.0009(9) 0.0001(9) 0.0098(9)
C26 0.0362(12) 0.0307(11) 0.0337(12) 0.0039(9) 0.0033(9) 0.0158(10)
C27 0.0305(11) 0.0350(11) 0.0275(11) 0.0040(8) -0.0009(8) 0.0155(9)
F1 0.0357(8) 0.0340(7) 0.0485(9) -0.0072(6) 0.0080(6) 0.0058(6)
F2 0.0481(9) 0.0529(9) 0.0435(9) -0.0146(7) 0.0041(7) 0.0179(8)
F3 0.0509(10) 0.0730(12) 0.0369(8) 0.0027(8) 0.0160(7) 0.0221(9)
F4 0.0398(8) 0.0534(10) 0.0400(9) 0.0073(7) 0.0097(6) 0.0004(7)
N1 0.0355(10) 0.0362(10) 0.0288(9) 0.0075(8) 0.0072(8) 0.0173(9)
N2 0.0256(9) 0.0306(9) 0.0232(8) 0.0020(7) 0.0016(7) 0.0115(7)
N3 0.0379(11) 0.0343(10) 0.0268(10) -0.0002(8) 0.0041(8) 0.0055(9)
N4 0.0303(10) 0.0405(11) 0.0332(10) 0.0088(8) -0.0039(8) 0.0083(9)
O1 0.0378(9) 0.0332(9) 0.0304(8) -0.0018(7) 0.0032(7) 0.0049(7)
O2 0.0471(11) 0.0421(10) 0.0370(10) 0.0011(8) -0.0014(8) -0.0082(9)
N5 0.044(3) 0.054(3) 0.038(2) -0.002(2) -0.0004(19) 0.021(2)
O4 0.084(3) 0.066(3) 0.042(2) 0.000(2) 0.003(2) 0.031(3)
O5 0.051(3) 0.145(7) 0.067(4) 0.004(4) -0.004(3) 0.024(4)
O3 0.0502(12) 0.0612(13) 0.0533(12) 0.0004(10) 0.0049(9) 0.0246(11)
O6 0.086(5) 0.119(6) 0.135(7) 0.000(5) 0.038(5) 0.044(5)
N7 0.054(4) 0.077(5) 0.116(6) 0.004(4) 0.005(4) 0.028(3)
O8 0.198(9) 0.121(6) 0.091(5) -0.036(4) -0.045(5) 0.104(6)

loop_
_atom_type_symbol
_atom_type_description
_atom_type_scat_dispersion_real
_atom_type_scat_dispersion_imag
_atom_type_scat_source
C C 0.0033 0.0016 'International Tables Vol C Tables 4.2.6.8 and 6.1.1.4'
H H 0.0000 0.0000 'International Tables Vol C Tables 4.2.6.8 and 6.1.1.4'
Co Co 0.3494 0.9721 'International Tables Vol C Tables 4.2.6.8 and 6.1.1.4'
F F 0.0171 0.0103 'International Tables Vol C Tables 4.2.6.8 and 6.1.1.4'
N N 0.0061 0.0033 'International Tables Vol C Tables 4.2.6.8 and 6.1.1.4'
O O 0.0106 0.0060 'International Tables Vol C Tables 4.2.6.8 and 6.1.1.4'

loop_
_geom_angle_atom_site_label_1
_geom_angle_atom_site_label_2
_geom_angle_atom_site_label_3
_geom_angle
O1 Co1 N1 93.93(8)
O1 Co1 N2 176.66(8)
N1 Co1 N2 83.06(8)
O1 Co1 C1 84.74(9)
N1 Co1 C1 87.23(9)
N2 Co1 C1 96.52(9)
O1 Co1 N4 88.05(8)
N1 Co1 N4 177.20(9)
N2 Co1 N4 94.91(8)
C1 Co1 N4 94.92(9)
O1 Co1 N3 87.44(8)
N1 Co1 N3 95.31(9)
N2 Co1 N3 91.40(8)
C1 Co1 N3 171.93(9)
N4 Co1 N3 82.80(10)
C6 C1 C2 116.8(2)
C6 C1 Co1 132.68(17)
C2 C1 Co1 110.43(17)
C3 C2 C1 120.9(2)
C3 C2 C7 124.6(2)
C1 C2 C7 114.5(2)
F4 C3 C4 117.9(2)
F4 C3 C2 121.6(2)
C4 C3 C2 120.4(2)
F3 C4 C3 121.5(2)
F3 C4 C5 119.1(2)
C3 C4 C5 119.4(2)
F2 C5 C4 118.7(2)
F2 C5 C6 120.7(2)
C4 C5 C6 120.5(2)
F1 C6 C5 116.2(2)
F1 C6 C1 122.0(2)
C5 C6 C1 121.8(2)
O2 C7 O1 122.6(2)
O2 C7 C2 124.5(2)
O1 C7 C2 112.9(2)
N4 C8 C9 122.6(3)
N4 C8 H8 118.7
C9 C8 H8 118.7
C10 C9 C8 118.9(4)
C10 C9 H9 120.6
C8 C9 H9 120.6
C11 C10 C9 119.1(3)
C11 C10 H10 120.4
C9 C10 H10 120.4
C10 C11 C12 120.3(3)
C10 C11 H11 119.9
C12 C11 H11 119.9
N4 C12 C11 119.9(3)
N4 C12 C13 115.6(2)
C11 C12 C13 124.5(3)
N3 C13 C14 120.7(3)
N3 C13 C12 114.1(2)
C14 C13 C12 125.1(3)
C15 C14 C13 119.5(3)
C15 C14 H14 120.3
C13 C14 H14 120.3
C16 C15 C14 119.6(3)
C16 C15 H15 120.2
C14 C15 H15 120.2
C15 C16 C17 118.7(4)
C15 C16 H16 120.7
C17 C16 H16 120.7
N3 C17 C16 122.2(3)
N3 C17 H17 118.9
C16 C17 H17 118.9
N1 C18 C19 122.2(3)
N1 C18 H18 118.9
C19 C18 H18 118.9
C20 C19 C18 119.3(3)
C20 C19 H19 120.4
C18 C19 H19 120.4
C19 C20 C21 119.5(3)
C19 C20 H20 120.3
C21 C20 H20 120.3
C20 C21 C22 118.8(3)
C20 C21 H21 120.6
C22 C21 H21 120.6
N1 C22 C21 121.7(2)
N1 C22 C23 113.5(2)
C21 C22 C23 124.8(2)
N2 C23 C24 122.0(2)
N2 C23 C22 113.53(19)
C24 C23 C22 124.5(2)
C23 C24 C25 119.4(2)
C23 C24 H24 120.3
C25 C24 H24 120.3
C26 C25 C24 118.5(2)
C26 C25 H25 120.7
C24 C25 H25 120.7
C25 C26 C27 119.2(2)
C25 C26 H26 120.4
C27 C26 H26 120.4
N2 C27 C26 122.3(2)
N2 C27 H27 118.9
C26 C27 H27 118.9
C18 N1 C22 118.5(2)
C18 N1 Co1 126.73(18)
C22 N1 Co1 114.69(15)
C27 N2 C23 118.59(19)
C27 N2 Co1 126.53(15)
C23 N2 Co1 114.88(15)
C17 N3 C13 119.3(2)
C17 N3 Co1 126.73(18)
C13 N3 Co1 113.88(19)
C8 N4 C12 119.2(2)
C8 N4 Co1 127.24(19)
C12 N4 Co1 113.53(19)
C7 O1 Co1 117.18(15)
O3 N5 O5 119.8(5)
O3 N5 O4 121.3(5)
O5 N5 O4 118.8(6)
O8 N7 O6 117.1(9)
O8 N7 O7 121.2(9)
O6 N7 O7 121.7(10)
O8 N7 O10 98.1(8)
O6 N7 O10 143.5(10)
O7 N7 O10 25.4(5)
O10 O7 N7 83.5(15)
O7 O10 N7 71.1(14)

loop_
_geom_bond_atom_site_label_1
_geom_bond_atom_site_label_2
_geom_bond_distance
Co1 O1 1.8976(17)
Co1 N1 1.919(2)
Co1 N2 1.9239(18)
Co1 C1 1.935(2)
Co1 N4 1.941(2)
Co1 N3 1.989(2)
C1 C6 1.381(3)
C1 C2 1.413(3)
C2 C3 1.390(3)
C2 C7 1.488(3)
C3 F4 1.345(3)
C3 C4 1.368(4)
C4 F3 1.346(3)
C4 C5 1.378(4)
C5 F2 1.336(3)
C5 C6 1.380(3)
C6 F1 1.359(3)
C7 O2 1.220(3)
C7 O1 1.299(3)
C8 N4 1.324(4)
C8 C9 1.393(4)
C8 H8 0.9500
C9 C10 1.379(5)
C9 H9 0.9500
C10 C11 1.371(6)
C10 H10 0.9500
C11 C12 1.397(4)
C11 H11 0.9500
C12 N4 1.376(3)
C12 C13 1.453(5)
C13 N3 1.348(4)
C13 C14 1.395(4)
C14 C15 1.376(6)
C14 H14 0.9500
C15 C16 1.371(6)
C15 H15 0.9500
C16 C17 1.390(4)
C16 H16 0.9500
C17 N3 1.339(4)
C17 H17 0.9500
C18 N1 1.343(3)
C18 C19 1.379(4)
C18 H18 0.9500
C19 C20 1.373(5)
C19 H19 0.9500
C20 C21 1.381(4)
C20 H20 0.9500
C21 C22 1.389(3)
C21 H21 0.9500
C22 N1 1.357(3)
C22 C23 1.467(3)
C23 N2 1.351(3)
C23 C24 1.378(3)
C24 C25 1.385(3)
C24 H24 0.9500
C25 C26 1.383(3)
C25 H25 0.9500
C26 C27 1.386(3)
C26 H26 0.9500
C27 N2 1.337(3)
C27 H27 0.9500
N5 O3 1.183(5)
N5 O5 1.232(8)
N5 O4 1.262(6)
O6 N7 1.288(10)
N7 O8 1.247(10)
N7 O7 1.291(11)
N7 O10 1.356(11)
O7 O10 0.586(11)

loop_
_platon_squeeze_void_nr
_platon_squeeze_void_average_x
_platon_squeeze_void_average_y
_platon_squeeze_void_average_z
_platon_squeeze_void_volume
_platon_squeeze_void_count_electrons
_platon_squeeze_void_content
1 0.000 0.000 -0.006 1291 210 ' '
2 0.333 0.667 0.280 1293 210 ' '
3 0.667 0.333 0.947 1293 210 ' '
